data_2237968
loop_
_publ_author_name
'Selvanayagam, S.'
'Sridhar, B.'
'Kathiravan, S.'
'Raghunathan, R.'

_publ_section_title
;
 Methyl
 9-(4-methoxyphenyl)-19-methyl-3,12-diazapentacyclo[10.7.0.0^2,10^.0^3,8^.0^13,18^]nonadeca-1(19),13(18),14,16-tetraene-10-carboxylate
;
_journal_coeditor_code NG5324
_journal_issue 5
_journal_name_full 'Acta Crystallographica Section E'
_journal_page_first o776
_journal_paper_doi 10.1107/S1600536813010489
_journal_volume 69
_journal_year 2013
_chemical_formula_iupac 'C27 H30 N2 O3'
_chemical_formula_moiety 'C27 H30 N2 O3'
_chemical_formula_sum 'C27 H30 N2 O3'
_chemical_formula_weight 430.53
_chemical_name_systematic
'Methyl 9-(4-methoxyphenyl)-19-methyl-3,12-diazapentacyclo[10.7.0.0^2,10^.0^3,8^.0^13,18^]nonadeca-1(19),13(18),14,16-tetraene-10-carboxylate'
_space_group_IT_number 14
_symmetry_cell_setting monoclinic
_symmetry_space_group_name_Hall '-P 2yn'
_symmetry_space_group_name_H-M 'P 1 21/n 1'
_atom_sites_solution_hydrogens geom
_atom_sites_solution_primary direct
_atom_sites_solution_secondary difmap
_audit_creation_method SHELXL-97
_cell_angle_alpha 90.00
_cell_angle_beta 110.487(2)
_cell_angle_gamma 90.00
_cell_formula_units_Z 8
_cell_length_a 22.672(3)
_cell_length_b 8.8049(11)
_cell_length_c 24.431(3)
_cell_measurement_reflns_used 22588
_cell_measurement_temperature 292(2)
_cell_measurement_theta_max 27.6
_cell_measurement_theta_min 1.9
_cell_volume 4568.6(10)
_computing_cell_refinement 'SAINT (Bruker, 2001)'
_computing_data_collection 'SMART (Bruker, 2001)'
_computing_data_reduction 'SAINT (Bruker, 2001)'
_computing_molecular_graphics 'ORTEP-3 for Windows (Farrugia, 2012) and PLATON (Spek, 2009)'
_computing_publication_material 'SHELXL97 (Sheldrick, 2008) and PLATON (Spek, 2009)'
_computing_structure_refinement 'SHELXL97 (Sheldrick, 2008)'
_computing_structure_solution 'SHELXS97 (Sheldrick, 2008)'
_diffrn_ambient_temperature 292(2)
_diffrn_measured_fraction_theta_full 1.000
_diffrn_measured_fraction_theta_max 1.000
_diffrn_measurement_device 'Bruker SMART APEX CCD area-detector'
_diffrn_measurement_device_type 'Bruker SMART APEX CCD area-detector'
_diffrn_measurement_method '\w scans'
_diffrn_radiation_monochromator graphite
_diffrn_radiation_source 'fine-focus sealed tube'
_diffrn_radiation_type MoK\a
_diffrn_radiation_wavelength 0.71073
_diffrn_reflns_av_R_equivalents 0.0692
_diffrn_reflns_av_sigmaI/netI 0.0551
_diffrn_reflns_limit_h_max 26
_diffrn_reflns_limit_h_min -26
_diffrn_reflns_limit_k_max 10
_diffrn_reflns_limit_k_min -10
_diffrn_reflns_limit_l_max 29
_diffrn_reflns_limit_l_min -29
_diffrn_reflns_number 42435
_diffrn_reflns_theta_full 25.00
_diffrn_reflns_theta_max 25.00
_diffrn_reflns_theta_min 1.06
_diffrn_standards_number 0
_exptl_absorpt_coefficient_mu 0.082
_exptl_absorpt_correction_type none
_exptl_crystal_colour Colourless
_exptl_crystal_density_diffrn 1.252
_exptl_crystal_density_method 'not measured'
_exptl_crystal_description Block
_exptl_crystal_F_000 1840
_exptl_crystal_size_max 0.22
_exptl_crystal_size_mid 0.20
_exptl_crystal_size_min 0.18
_refine_diff_density_max 0.430
_refine_diff_density_min -0.161
_refine_ls_extinction_method none
_refine_ls_goodness_of_fit_ref 1.181
_refine_ls_hydrogen_treatment constr
_refine_ls_matrix_type full
_refine_ls_number_parameters 583
_refine_ls_number_reflns 8045
_refine_ls_number_restraints 0
_refine_ls_restrained_S_all 1.181
_refine_ls_R_factor_all 0.1270
_refine_ls_R_factor_gt 0.0922
_refine_ls_shift/su_max 0.000
_refine_ls_shift/su_mean 0.000
_refine_ls_structure_factor_coef Fsqd
_refine_ls_weighting_details 'calc w=1/[\s^2^(Fo^2^)+(0.0508P)^2^+3.4329P] where P=(Fo^2^+2Fc^2^)/3'
_refine_ls_weighting_scheme calc
_refine_ls_wR_factor_gt 0.1670
_refine_ls_wR_factor_ref 0.1822
_reflns_number_gt 5762
_reflns_number_total 8045
_reflns_threshold_expression I>2\s(I)
_cod_data_source_file ng5324.cif
_cod_data_source_block I
_cod_original_sg_symbol_H-M 'P 21/n'
_cod_database_code 2237968
_cod_database_fobs_code 2237968

loop_
_symmetry_equiv_pos_as_xyz
'x, y, z'
'-x+1/2, y+1/2, -z+1/2'
'-x, -y, -z'
'x-1/2, -y-1/2, z-1/2'

loop_
_atom_site_type_symbol
_atom_site_label
_atom_site_fract_x
_atom_site_fract_y
_atom_site_fract_z
_atom_site_U_iso_or_equiv
_atom_site_adp_type
_atom_site_calc_flag
_atom_site_refinement_flags
_atom_site_occupancy
_atom_site_symmetry_multiplicity
O O1A 0.93444(12) 0.4156(3) 0.76712(11) 0.0650(8) Uani d . 1 1
O O2A 0.97958(11) 0.2081(3) 0.74686(10) 0.0518(7) Uani d . 1 1
O O3A 0.98712(14) 0.7518(3) 0.52518(13) 0.0684(8) Uani d . 1 1
N N1A 0.77445(12) 0.3472(3) 0.65973(12) 0.0380(7) Uani d . 1 1
N N2A 0.85026(12) 0.0283(3) 0.63712(11) 0.0355(7) Uani d . 1 1
C C1A 0.71633(15) 0.4049(4) 0.65603(14) 0.0395(8) Uani d . 1 1
C C2A 0.69213(17) 0.5525(4) 0.64633(16) 0.0520(10) Uani d . 1 1
H H2A 0.7154 0.6324 0.6393 0.062 Uiso calc R 1 1
C C3A 0.63208(18) 0.5750(5) 0.64767(19) 0.0645(12) Uani d . 1 1
H H3A 0.6148 0.6720 0.6417 0.077 Uiso calc R 1 1
C C4A 0.59699(18) 0.4540(6) 0.65787(19) 0.0678(13) Uani d . 1 1
H H4A 0.5566 0.4724 0.6579 0.081 Uiso calc R 1 1
C C5A 0.62091(17) 0.3086(5) 0.66792(18) 0.0586(11) Uani d . 1 1
H H5A 0.5972 0.2301 0.6751 0.070 Uiso calc R 1 1
C C6A 0.68210(15) 0.2802(4) 0.66717(15) 0.0417(9) Uani d . 1 1
C C7A 0.72152(15) 0.1464(4) 0.67820(14) 0.0399(8) Uani d . 1 1
C C8A 0.77736(15) 0.1932(4) 0.67319(13) 0.0345(8) Uani d . 1 1
C C9A 0.84286(14) 0.1327(4) 0.68173(14) 0.0347(8) Uani d . 1 1
H H9A 0.8618 0.0883 0.7208 0.042 Uiso calc R 1 1
C C10A 0.80467(16) -0.0964(4) 0.61825(16) 0.0445(9) Uani d . 1 1
H H10A 0.7626 -0.0552 0.5999 0.053 Uiso calc R 1 1
H H10B 0.8053 -0.1555 0.6519 0.053 Uiso calc R 1 1
C C11A 0.82090(17) -0.1991(4) 0.57477(16) 0.0477(9) Uani d . 1 1
H H11A 0.8605 -0.2507 0.5946 0.057 Uiso calc R 1 1
H H11B 0.7884 -0.2756 0.5599 0.057 Uiso calc R 1 1
C C12A 0.82629(17) -0.1066(4) 0.52395(16) 0.0483(9) Uani d . 1 1
H H12A 0.7856 -0.0635 0.5016 0.058 Uiso calc R 1 1
H H12B 0.8391 -0.1724 0.4983 0.058 Uiso calc R 1 1
C C13A 0.87489(16) 0.0221(4) 0.54669(15) 0.0438(9) Uani d . 1 1
H H13A 0.9163 -0.0210 0.5662 0.053 Uiso calc R 1 1
H H13B 0.8764 0.0830 0.5141 0.053 Uiso calc R 1 1
C C14A 0.85678(15) 0.1224(4) 0.58946(14) 0.0355(8) Uani d . 1 1
H H14A 0.8170 0.1747 0.5689 0.043 Uiso calc R 1 1
C C15A 0.90639(14) 0.2377(4) 0.62553(14) 0.0349(8) Uani d . 1 1
H H15A 0.9454 0.1806 0.6439 0.042 Uiso calc R 1 1
C C16A 0.88089(14) 0.2804(4) 0.67589(14) 0.0336(8) Uani d . 1 1
C C17A 0.83276(14) 0.4144(4) 0.65852(15) 0.0383(8) Uani d . 1 1
H H17A 0.8463 0.4972 0.6863 0.046 Uiso calc R 1 1
H H17B 0.8276 0.4521 0.6198 0.046 Uiso calc R 1 1
C C18A 0.70330(18) -0.0097(4) 0.69300(17) 0.0580(11) Uani d . 1 1
H H18A 0.6801 -0.0625 0.6576 0.087 Uiso calc R 1 1
H H18B 0.6776 0.0006 0.7167 0.087 Uiso calc R 1 1
H H18C 0.7406 -0.0660 0.7140 0.087 Uiso calc R 1 1
C C19A 0.92336(14) 0.3740(4) 0.59520(14) 0.0347(8) Uani d . 1 1
C C20A 0.97449(16) 0.4649(4) 0.62738(16) 0.0438(9) Uani d . 1 1
H H20A 0.9959 0.4422 0.6665 0.053 Uiso calc R 1 1
C C21A 0.99417(17) 0.5878(4) 0.60261(17) 0.0511(10) Uani d . 1 1
H H21A 1.0283 0.6458 0.6252 0.061 Uiso calc R 1 1
C C22A 0.96325(18) 0.6244(4) 0.54443(17) 0.0471(9) Uani d . 1 1
C C23A 0.91267(18) 0.5370(4) 0.51098(16) 0.0487(10) Uani d . 1 1
H H23A 0.8918 0.5601 0.4718 0.058 Uiso calc R 1 1
C C24A 0.89286(16) 0.4123(4) 0.53676(15) 0.0442(9) Uani d . 1 1
H H24A 0.8587 0.3546 0.5141 0.053 Uiso calc R 1 1
C C25A 0.9615(2) 0.7860(5) 0.46547(19) 0.0712(13) Uani d . 1 1
H H25A 0.9657 0.6996 0.4431 0.107 Uiso calc R 1 1
H H25B 0.9835 0.8709 0.4571 0.107 Uiso calc R 1 1
H H25C 0.9178 0.8110 0.4553 0.107 Uiso calc R 1 1
C C26A 0.93398(15) 0.3123(4) 0.73493(15) 0.0369(8) Uani d . 1 1
C C27A 1.03216(17) 0.2245(5) 0.80178(16) 0.0598(11) Uani d . 1 1
H H27A 1.0528 0.3199 0.8021 0.090 Uiso calc R 1 1
H H27B 1.0615 0.1431 0.8057 0.090 Uiso calc R 1 1
H H27C 1.0168 0.2212 0.8337 0.090 Uiso calc R 1 1
O O1B 0.92694(12) 0.3911(3) 0.24563(12) 0.0664(8) Uani d . 1 1
O O2B 0.96821(11) 0.1798(3) 0.22344(10) 0.0506(7) Uani d . 1 1
O O3B 0.93960(14) 0.7123(3) -0.02072(13) 0.0714(8) Uani d . 1 1
N N1B 0.76287(12) 0.3170(3) 0.15110(12) 0.0391(7) Uani d . 1 1
N N2B 0.83195(12) 0.0008(3) 0.11908(11) 0.0351(7) Uani d . 1 1
C C1B 0.70797(15) 0.3754(4) 0.15541(16) 0.0437(9) Uani d . 1 1
C C2B 0.68360(17) 0.5233(4) 0.14735(19) 0.0611(12) Uani d . 1 1
H H2B 0.7036 0.6020 0.1353 0.073 Uiso calc R 1 1
C C3B 0.62788(19) 0.5468(5) 0.1583(2) 0.0754(14) Uani d . 1 1
H H3B 0.6106 0.6439 0.1539 0.090 Uiso calc R 1 1
C C4B 0.59718(18) 0.4284(6) 0.1758(2) 0.0729(14) Uani d . 1 1
H H4B 0.5599 0.4483 0.1824 0.087 Uiso calc R 1 1
C C5B 0.62117(17) 0.2829(5) 0.18336(18) 0.0597(11) Uani d . 1 1
H H5B 0.6005 0.2053 0.1952 0.072 Uiso calc R 1 1
C C6B 0.67779(15) 0.2531(4) 0.17295(15) 0.0443(9) Uani d . 1 1
C C7B 0.71620(16) 0.1184(4) 0.17916(15) 0.0416(8) Uani d . 1 1
C C8B 0.76781(15) 0.1646(4) 0.16583(14) 0.0357(8) Uani d . 1 1
C C9B 0.83080(14) 0.1033(4) 0.16703(14) 0.0349(8) Uani d . 1 1
H H9B 0.8535 0.0569 0.2051 0.042 Uiso calc R 1 1
C C10B 0.78393(17) -0.1183(4) 0.10156(16) 0.0476(9) Uani d . 1 1
H H10C 0.7425 -0.0725 0.0856 0.057 Uiso calc R 1 1
H H10D 0.7856 -0.1782 0.1354 0.057 Uiso calc R 1 1
C C11B 0.79522(19) -0.2210(4) 0.05554(17) 0.0545(10) Uani d . 1 1
H H11C 0.8341 -0.2770 0.0732 0.065 Uiso calc R 1 1
H H11D 0.7611 -0.2938 0.0415 0.065 Uiso calc R 1 1
C C12B 0.79925(18) -0.1278(4) 0.00400(16) 0.0528(10) Uani d . 1 1
H H12C 0.8097 -0.1941 -0.0230 0.063 Uiso calc R 1 1
H H12D 0.7587 -0.0816 -0.0167 0.063 Uiso calc R 1 1
C C13B 0.84929(17) -0.0040(4) 0.02554(15) 0.0468(9) Uani d . 1 1
H H13C 0.8496 0.0579 -0.0072 0.056 Uiso calc R 1 1
H H13D 0.8905 -0.0503 0.0428 0.056 Uiso calc R 1 1
C C14B 0.83553(15) 0.0962(4) 0.07091(14) 0.0349(8) Uani d . 1 1
H H14B 0.7957 0.1503 0.0527 0.042 Uiso calc R 1 1
C C15B 0.88737(15) 0.2088(4) 0.10429(13) 0.0342(8) Uani d . 1 1
H H15B 0.9266 0.1507 0.1199 0.041 Uiso calc R 1 1
C C16B 0.86703(14) 0.2515(3) 0.15801(13) 0.0307(7) Uani d . 1 1
C C17B 0.81836(14) 0.3840(4) 0.14360(15) 0.0364(8) Uani d . 1 1
H H17C 0.8341 0.4686 0.1702 0.044 Uiso calc R 1 1
H H17D 0.8089 0.4194 0.1038 0.044 Uiso calc R 1 1
C C18B 0.70112(19) -0.0372(5) 0.19660(18) 0.0625(11) Uani d . 1 1
H H18D 0.7395 -0.0930 0.2143 0.094 Uiso calc R 1 1
H H18E 0.6746 -0.0904 0.1626 0.094 Uiso calc R 1 1
H H18F 0.6797 -0.0271 0.2240 0.094 Uiso calc R 1 1
C C19B 0.90076(15) 0.3438(4) 0.07165(14) 0.0344(8) Uani d . 1 1
C C20B 0.95591(16) 0.4278(4) 0.09698(16) 0.0462(9) Uani d . 1 1
H H20B 0.9834 0.4009 0.1339 0.055 Uiso calc R 1 1
C C21B 0.97102(17) 0.5518(4) 0.06817(18) 0.0517(10) Uani d . 1 1
H H21B 1.0079 0.6064 0.0860 0.062 Uiso calc R 1 1
C C22B 0.93026(19) 0.5924(4) 0.01255(17) 0.0487(10) Uani d . 1 1
C C24B 0.86112(16) 0.3885(4) 0.01548(15) 0.0430(9) Uani d . 1 1
H H24B 0.8242 0.3346 -0.0028 0.052 Uiso calc R 1 1
C C23B 0.87542(18) 0.5098(4) -0.01331(17) 0.0498(10) Uani d . 1 1
H H23B 0.8481 0.5365 -0.0503 0.060 Uiso calc R 1 1
C C25B 0.9953(2) 0.7948(5) 0.0030(2) 0.0790(14) Uani d . 1 1
H H25D 0.9966 0.8406 0.0391 0.119 Uiso calc R 1 1
H H25E 0.9969 0.8726 -0.0240 0.119 Uiso calc R 1 1
H H25F 1.0306 0.7280 0.0102 0.119 Uiso calc R 1 1
C C26B 0.92342(15) 0.2853(4) 0.21397(14) 0.0352(8) Uani d . 1 1
C C27B 1.02450(16) 0.1965(5) 0.27538(16) 0.0559(11) Uani d . 1 1
H H27D 1.0443 0.2920 0.2738 0.084 Uiso calc R 1 1
H H27E 1.0532 0.1153 0.2769 0.084 Uiso calc R 1 1
H H27F 1.0130 0.1934 0.3096 0.084 Uiso calc R 1 1

loop_
_atom_site_aniso_label
_atom_site_aniso_U_11
_atom_site_aniso_U_22
_atom_site_aniso_U_33
_atom_site_aniso_U_12
_atom_site_aniso_U_13
_atom_site_aniso_U_23
O1A 0.0552(17) 0.070(2) 0.0578(17) 0.0105(14) 0.0049(14) -0.0295(16)
O2A 0.0458(15) 0.0482(15) 0.0457(15) 0.0134(12) -0.0039(12) -0.0069(12)
O3A 0.081(2) 0.0602(19) 0.070(2) -0.0084(16) 0.0342(17) 0.0040(16)
N1A 0.0334(15) 0.0378(17) 0.0443(17) 0.0014(13) 0.0156(13) 0.0012(13)
N2A 0.0345(15) 0.0307(15) 0.0398(16) 0.0016(12) 0.0110(13) 0.0006(13)
C1A 0.0300(18) 0.049(2) 0.039(2) 0.0025(17) 0.0108(15) -0.0070(17)
C2A 0.041(2) 0.049(2) 0.063(3) 0.0056(18) 0.0156(19) -0.005(2)
C3A 0.047(2) 0.062(3) 0.082(3) 0.018(2) 0.020(2) -0.012(2)
C4A 0.034(2) 0.087(3) 0.082(3) 0.007(2) 0.020(2) -0.020(3)
C5A 0.042(2) 0.071(3) 0.067(3) -0.008(2) 0.025(2) -0.017(2)
C6A 0.0327(19) 0.053(2) 0.039(2) -0.0047(17) 0.0128(16) -0.0109(17)
C7A 0.0371(19) 0.046(2) 0.0371(19) -0.0065(17) 0.0141(16) -0.0050(16)
C8A 0.0361(19) 0.0356(19) 0.0307(18) 0.0001(15) 0.0104(15) 0.0004(15)
C9A 0.0341(18) 0.0356(19) 0.0303(18) -0.0006(15) 0.0060(14) 0.0031(15)
C10A 0.041(2) 0.034(2) 0.056(2) -0.0012(16) 0.0137(17) 0.0034(17)
C11A 0.048(2) 0.032(2) 0.062(2) 0.0013(17) 0.0182(19) -0.0066(18)
C12A 0.052(2) 0.041(2) 0.052(2) 0.0029(18) 0.0190(19) -0.0090(18)
C13A 0.046(2) 0.040(2) 0.048(2) 0.0000(17) 0.0200(18) -0.0058(17)
C14A 0.0315(17) 0.0296(18) 0.043(2) 0.0067(14) 0.0103(15) 0.0036(15)
C15A 0.0276(17) 0.0362(19) 0.0375(19) 0.0048(14) 0.0072(15) -0.0016(15)
C16A 0.0299(17) 0.0343(19) 0.0355(19) 0.0032(14) 0.0103(15) 0.0007(15)
C17A 0.0371(19) 0.0348(19) 0.044(2) 0.0015(16) 0.0158(16) 0.0035(16)
C18A 0.061(3) 0.063(3) 0.059(3) -0.013(2) 0.032(2) 0.002(2)
C19A 0.0334(18) 0.0349(19) 0.040(2) 0.0057(15) 0.0181(16) -0.0003(15)
C20A 0.039(2) 0.048(2) 0.047(2) -0.0026(17) 0.0172(17) -0.0028(18)
C21A 0.045(2) 0.055(2) 0.054(2) -0.0137(19) 0.0173(19) -0.006(2)
C22A 0.054(2) 0.035(2) 0.065(3) -0.0057(18) 0.036(2) -0.0042(19)
C23A 0.059(2) 0.051(2) 0.039(2) 0.011(2) 0.0213(19) 0.0052(18)
C24A 0.044(2) 0.042(2) 0.048(2) -0.0015(17) 0.0167(18) -0.0022(18)
C25A 0.082(3) 0.073(3) 0.068(3) 0.012(3) 0.038(3) 0.006(2)
C26A 0.0383(19) 0.0356(19) 0.038(2) -0.0034(16) 0.0155(16) -0.0038(17)
C27A 0.046(2) 0.065(3) 0.051(2) 0.005(2) -0.0055(19) -0.002(2)
O1B 0.0539(17) 0.0695(19) 0.0602(18) 0.0126(14) 0.0005(14) -0.0304(16)
O2B 0.0404(14) 0.0463(15) 0.0492(15) 0.0112(12) -0.0044(12) -0.0073(12)
O3B 0.081(2) 0.0570(18) 0.085(2) -0.0100(16) 0.0414(18) 0.0069(16)
N1B 0.0349(16) 0.0312(15) 0.0547(18) -0.0003(13) 0.0200(14) -0.0019(14)
N2B 0.0373(15) 0.0289(15) 0.0383(16) -0.0018(12) 0.0123(13) -0.0001(12)
C1B 0.0329(19) 0.046(2) 0.052(2) -0.0016(17) 0.0152(17) -0.0119(18)
C2B 0.042(2) 0.046(2) 0.094(3) 0.0064(19) 0.023(2) -0.006(2)
C3B 0.049(3) 0.056(3) 0.122(4) 0.011(2) 0.032(3) -0.019(3)
C4B 0.037(2) 0.087(4) 0.102(4) -0.003(2) 0.033(2) -0.035(3)
C5B 0.040(2) 0.075(3) 0.072(3) -0.015(2) 0.029(2) -0.023(2)
C6B 0.0335(19) 0.054(2) 0.046(2) -0.0097(17) 0.0136(17) -0.0160(18)
C7B 0.040(2) 0.045(2) 0.042(2) -0.0105(17) 0.0160(16) -0.0053(17)
C8B 0.0401(19) 0.0333(19) 0.0322(18) -0.0020(15) 0.0108(15) -0.0017(15)
C9B 0.0349(18) 0.0367(19) 0.0307(18) 0.0014(15) 0.0084(14) 0.0035(15)
C10B 0.055(2) 0.037(2) 0.051(2) -0.0055(18) 0.0186(19) 0.0014(18)
C11B 0.064(3) 0.035(2) 0.060(3) -0.0080(19) 0.017(2) -0.0101(19)
C12B 0.061(2) 0.044(2) 0.049(2) -0.0004(19) 0.0144(19) -0.0126(19)
C13B 0.051(2) 0.046(2) 0.044(2) 0.0018(18) 0.0187(18) -0.0018(18)
C14B 0.0333(18) 0.0342(19) 0.0361(19) 0.0044(15) 0.0107(15) 0.0039(15)
C15B 0.0299(17) 0.0361(19) 0.0353(19) 0.0037(15) 0.0099(15) -0.0002(15)
C16B 0.0296(17) 0.0290(17) 0.0333(18) 0.0003(14) 0.0107(14) 0.0014(14)
C17B 0.0356(18) 0.0336(19) 0.041(2) 0.0009(15) 0.0147(16) 0.0010(15)
C18B 0.064(3) 0.064(3) 0.069(3) -0.015(2) 0.034(2) 0.002(2)
C19B 0.0336(18) 0.0346(19) 0.0402(19) 0.0016(15) 0.0194(16) -0.0021(15)
C20B 0.042(2) 0.052(2) 0.049(2) -0.0036(18) 0.0223(18) -0.0043(19)
C21B 0.044(2) 0.048(2) 0.073(3) -0.0146(18) 0.033(2) -0.014(2)
C22B 0.067(3) 0.036(2) 0.058(3) 0.0089(19) 0.041(2) 0.0094(19)
C24B 0.043(2) 0.045(2) 0.043(2) -0.0002(17) 0.0173(17) 0.0028(17)
C23B 0.055(2) 0.047(2) 0.050(2) 0.003(2) 0.021(2) 0.0067(19)
C25B 0.085(3) 0.058(3) 0.110(4) -0.012(3) 0.054(3) -0.013(3)
C26B 0.0339(19) 0.036(2) 0.038(2) -0.0015(16) 0.0150(16) -0.0026(16)
C27B 0.039(2) 0.060(3) 0.053(2) 0.0072(19) -0.0042(18) -0.001(2)

loop_
_atom_type_symbol
_atom_type_description
_atom_type_scat_dispersion_real
_atom_type_scat_dispersion_imag
_atom_type_scat_source
C C 0.0033 0.0016 'International Tables Vol C Tables 4.2.6.8 and 6.1.1.4'
H H 0.0000 0.0000 'International Tables Vol C Tables 4.2.6.8 and 6.1.1.4'
N N 0.0061 0.0033 'International Tables Vol C Tables 4.2.6.8 and 6.1.1.4'
O O 0.0106 0.0060 'International Tables Vol C Tables 4.2.6.8 and 6.1.1.4'

loop_
_geom_angle_atom_site_label_1
_geom_angle_atom_site_label_2
_geom_angle_atom_site_label_3
_geom_angle
C26A O2A C27A 117.0(3)
C22A O3A C25A 117.1(3)
C1A N1A C8A 109.7(3)
C1A N1A C17A 134.3(3)
C8A N1A C17A 115.6(3)
C10A N2A C14A 115.2(3)
C10A N2A C9A 116.6(3)
C14A N2A C9A 107.5(2)
N1A C1A C2A 131.3(3)
N1A C1A C6A 106.0(3)
C2A C1A C6A 122.7(3)
C3A C2A C1A 117.3(4)
C3A C2A H2A 121.4
C1A C2A H2A 121.4
C2A C3A C4A 121.2(4)
C2A C3A H3A 119.4
C4A C3A H3A 119.4
C5A C4A C3A 121.6(4)
C5A C4A H4A 119.2
C3A C4A H4A 119.2
C4A C5A C6A 119.2(4)
C4A C5A H5A 120.4
C6A C5A H5A 120.4
C5A C6A C1A 117.9(3)
C5A C6A C7A 133.3(3)
C1A C6A C7A 108.7(3)
C8A C7A C6A 105.5(3)
C8A C7A C18A 129.0(3)
C6A C7A C18A 125.5(3)
C7A C8A N1A 110.1(3)
C7A C8A C9A 140.0(3)
N1A C8A C9A 109.7(3)
N2A C9A C8A 118.3(3)
N2A C9A C16A 103.7(2)
C8A C9A C16A 103.5(2)
N2A C9A H9A 110.3
C8A C9A H9A 110.3
C16A C9A H9A 110.3
N2A C10A C11A 110.2(3)
N2A C10A H10A 109.6
C11A C10A H10A 109.6
N2A C10A H10B 109.6
C11A C10A H10B 109.6
H10A C10A H10B 108.1
C12A C11A C10A 110.8(3)
C12A C11A H11A 109.5
C10A C11A H11A 109.5
C12A C11A H11B 109.5
C10A C11A H11B 109.5
H11A C11A H11B 108.1
C11A C12A C13A 110.5(3)
C11A C12A H12A 109.6
C13A C12A H12A 109.6
C11A C12A H12B 109.6
C13A C12A H12B 109.6
H12A C12A H12B 108.1
C14A C13A C12A 110.0(3)
C14A C13A H13A 109.7
C12A C13A H13A 109.7
C14A C13A H13B 109.7
C12A C13A H13B 109.7
H13A C13A H13B 108.2
N2A C14A C13A 109.8(3)
N2A C14A C15A 100.0(2)
C13A C14A C15A 117.0(3)
N2A C14A H14A 109.9
C13A C14A H14A 109.9
C15A C14A H14A 109.9
C19A C15A C14A 119.8(3)
C19A C15A C16A 114.5(3)
C14A C15A C16A 102.1(2)
C19A C15A H15A 106.5
C14A C15A H15A 106.5
C16A C15A H15A 106.5
C26A C16A C17A 111.0(3)
C26A C16A C15A 113.1(2)
C17A C16A C15A 112.3(3)
C26A C16A C9A 109.5(2)
C17A C16A C9A 107.0(2)
C15A C16A C9A 103.5(2)
N1A C17A C16A 103.9(3)
N1A C17A H17A 111.0
C16A C17A H17A 111.0
N1A C17A H17B 111.0
C16A C17A H17B 111.0
H17A C17A H17B 109.0
C7A C18A H18A 109.5
C7A C18A H18B 109.5
H18A C18A H18B 109.5
C7A C18A H18C 109.5
H18A C18A H18C 109.5
H18B C18A H18C 109.5
C24A C19A C20A 116.9(3)
C24A C19A C15A 124.6(3)
C20A C19A C15A 118.4(3)
C21A C20A C19A 122.0(3)
C21A C20A H20A 119.0
C19A C20A H20A 119.0
C22A C21A C20A 120.3(3)
C22A C21A H21A 119.8
C20A C21A H21A 119.8
C21A C22A C23A 119.5(3)
C21A C22A O3A 114.6(3)
C23A C22A O3A 125.9(4)
C22A C23A C24A 119.6(3)
C22A C23A H23A 120.2
C24A C23A H23A 120.2
C19A C24A C23A 121.6(3)
C19A C24A H24A 119.2
C23A C24A H24A 119.2
O3A C25A H25A 109.5
O3A C25A H25B 109.5
H25A C25A H25B 109.5
O3A C25A H25C 109.5
H25A C25A H25C 109.5
H25B C25A H25C 109.5
O1A C26A O2A 123.3(3)
O1A C26A C16A 125.0(3)
O2A C26A C16A 111.6(3)
O2A C27A H27A 109.5
O2A C27A H27B 109.5
H27A C27A H27B 109.5
O2A C27A H27C 109.5
H27A C27A H27C 109.5
H27B C27A H27C 109.5
C26B O2B C27B 117.4(3)
C22B O3B C25B 116.9(4)
C8B N1B C1B 109.5(3)
C8B N1B C17B 115.5(3)
C1B N1B C17B 134.2(3)
C10B N2B C14B 114.8(3)
C10B N2B C9B 116.7(3)
C14B N2B C9B 107.7(2)
N1B C1B C2B 130.9(3)
N1B C1B C6B 106.4(3)
C2B C1B C6B 122.6(3)
C3B C2B C1B 116.7(4)
C3B C2B H2B 121.6
C1B C2B H2B 121.6
C2B C3B C4B 121.9(4)
C2B C3B H3B 119.1
C4B C3B H3B 119.1
C5B C4B C3B 121.2(4)
C5B C4B H4B 119.4
C3B C4B H4B 119.4
C4B C5B C6B 119.2(4)
C4B C5B H5B 120.4
C6B C5B H5B 120.4
C5B C6B C1B 118.4(3)
C5B C6B C7B 133.0(4)
C1B C6B C7B 108.5(3)
C8B C7B C6B 105.2(3)
C8B C7B C18B 128.9(3)
C6B C7B C18B 125.9(3)
C7B C8B N1B 110.4(3)
C7B C8B C9B 139.5(3)
N1B C8B C9B 109.9(3)
N2B C9B C8B 118.5(3)
N2B C9B C16B 103.6(2)
C8B C9B C16B 103.4(2)
N2B C9B H9B 110.2
C8B C9B H9B 110.2
C16B C9B H9B 110.2
N2B C10B C11B 109.8(3)
N2B C10B H10C 109.7
C11B C10B H10C 109.7
N2B C10B H10D 109.7
C11B C10B H10D 109.7
H10C C10B H10D 108.2
C12B C11B C10B 111.1(3)
C12B C11B H11C 109.4
C10B C11B H11C 109.4
C12B C11B H11D 109.4
C10B C11B H11D 109.4
H11C C11B H11D 108.0
C13B C12B C11B 110.5(3)
C13B C12B H12C 109.6
C11B C12B H12C 109.6
C13B C12B H12D 109.6
C11B C12B H12D 109.6
H12C C12B H12D 108.1
C12B C13B C14B 110.2(3)
C12B C13B H13C 109.6
C14B C13B H13C 109.6
C12B C13B H13D 109.6
C14B C13B H13D 109.6
H13C C13B H13D 108.1
N2B C14B C13B 109.4(3)
N2B C14B C15B 101.0(2)
C13B C14B C15B 116.4(3)
N2B C14B H14B 109.9
C13B C14B H14B 109.9
C15B C14B H14B 109.9
C19B C15B C14B 118.8(3)
C19B C15B C16B 114.8(3)
C14B C15B C16B 101.7(2)
C19B C15B H15B 106.9
C14B C15B H15B 106.9
C16B C15B H15B 106.9
C26B C16B C17B 111.0(3)
C26B C16B C15B 113.0(2)
C17B C16B C15B 112.3(3)
C26B C16B C9B 110.0(2)
C17B C16B C9B 106.6(2)
C15B C16B C9B 103.5(2)
N1B C17B C16B 104.0(2)
N1B C17B H17C 111.0
C16B C17B H17C 111.0
N1B C17B H17D 111.0
C16B C17B H17D 111.0
H17C C17B H17D 109.0
C7B C18B H18D 109.5
C7B C18B H18E 109.5
H18D C18B H18E 109.5
C7B C18B H18F 109.5
H18D C18B H18F 109.5
H18E C18B H18F 109.5
C20B C19B C24B 116.8(3)
C20B C19B C15B 119.6(3)
C24B C19B C15B 123.6(3)
C19B C20B C21B 121.8(4)
C19B C20B H20B 119.1
C21B C20B H20B 119.1
C22B C21B C20B 119.5(3)
C22B C21B H21B 120.2
C20B C21B H21B 120.2
C23B C22B O3B 115.2(4)
C23B C22B C21B 119.4(3)
O3B C22B C21B 125.3(4)
C23B C24B C19B 122.0(3)
C23B C24B H24B 119.0
C19B C24B H24B 119.0
C24B C23B C22B 120.5(4)
C24B C23B H23B 119.8
C22B C23B H23B 119.8
O3B C25B H25D 109.5
O3B C25B H25E 109.5
H25D C25B H25E 109.5
O3B C25B H25F 109.5
H25D C25B H25F 109.5
H25E C25B H25F 109.5
O1B C26B O2B 123.7(3)
O1B C26B C16B 124.9(3)
O2B C26B C16B 111.3(3)
O2B C27B H27D 109.5
O2B C27B H27E 109.5
H27D C27B H27E 109.5
O2B C27B H27F 109.5
H27D C27B H27F 109.5
H27E C27B H27F 109.5

loop_
_geom_bond_atom_site_label_1
_geom_bond_atom_site_label_2
_geom_bond_distance
O1A C26A 1.200(4)
O2A C26A 1.336(4)
O2A C27A 1.457(4)
O3A C22A 1.396(4)
O3A C25A 1.401(5)
N1A C1A 1.385(4)
N1A C8A 1.391(4)
N1A C17A 1.458(4)
N2A C10A 1.467(4)
N2A C14A 1.479(4)
N2A C9A 1.479(4)
C1A C2A 1.399(5)
C1A C6A 1.424(5)
C2A C3A 1.387(5)
C2A H2A 0.9300
C3A C4A 1.403(6)
C3A H3A 0.9300
C4A C5A 1.379(6)
C4A H4A 0.9300
C5A C6A 1.416(5)
C5A H5A 0.9300
C6A C7A 1.446(5)
C7A C8A 1.377(4)
C7A C18A 1.515(5)
C8A C9A 1.522(4)
C9A C16A 1.594(4)
C9A H9A 0.9800
C10A C11A 1.535(5)
C10A H10A 0.9700
C10A H10B 0.9700
C11A C12A 1.525(5)
C11A H11A 0.9700
C11A H11B 0.9700
C12A C13A 1.542(5)
C12A H12A 0.9700
C12A H12B 0.9700
C13A C14A 1.530(4)
C13A H13A 0.9700
C13A H13B 0.9700
C14A C15A 1.542(4)
C14A H14A 0.9800
C15A C19A 1.528(4)
C15A C16A 1.577(4)
C15A H15A 0.9800
C16A C26A 1.547(4)
C16A C17A 1.562(4)
C17A H17A 0.9700
C17A H17B 0.9700
C18A H18A 0.9600
C18A H18B 0.9600
C18A H18C 0.9600
C19A C24A 1.393(5)
C19A C20A 1.402(5)
C20A C21A 1.387(5)
C20A H20A 0.9300
C21A C22A 1.385(5)
C21A H21A 0.9300
C22A C23A 1.385(5)
C23A C24A 1.415(5)
C23A H23A 0.9300
C24A H24A 0.9300
C25A H25A 0.9600
C25A H25B 0.9600
C25A H25C 0.9600
C27A H27A 0.9600
C27A H27B 0.9600
C27A H27C 0.9600
O1B C26B 1.195(4)
O2B C26B 1.336(4)
O2B C27B 1.459(4)
O3B C22B 1.393(4)
O3B C25B 1.395(5)
N1B C8B 1.384(4)
N1B C1B 1.384(4)
N1B C17B 1.458(4)
N2B C10B 1.463(4)
N2B C14B 1.471(4)
N2B C9B 1.486(4)
C1B C2B 1.402(5)
C1B C6B 1.420(5)
C2B C3B 1.395(5)
C2B H2B 0.9300
C3B C4B 1.400(6)
C3B H3B 0.9300
C4B C5B 1.379(6)
C4B H4B 0.9300
C5B C6B 1.418(5)
C5B H5B 0.9300
C6B C7B 1.447(5)
C7B C8B 1.381(4)
C7B C18B 1.509(5)
C8B C9B 1.518(4)
C9B C16B 1.598(4)
C9B H9B 0.9800
C10B C11B 1.532(5)
C10B H10C 0.9700
C10B H10D 0.9700
C11B C12B 1.532(5)
C11B H11C 0.9700
C11B H11D 0.9700
C12B C13B 1.528(5)
C12B H12C 0.9700
C12B H12D 0.9700
C13B C14B 1.532(4)
C13B H13C 0.9700
C13B H13D 0.9700
C14B C15B 1.536(4)
C14B H14B 0.9800
C15B C19B 1.520(4)
C15B C16B 1.581(4)
C15B H15B 0.9800
C16B C26B 1.539(4)
C16B C17B 1.559(4)
C17B H17C 0.9700
C17B H17D 0.9700
C18B H18D 0.9600
C18B H18E 0.9600
C18B H18F 0.9600
C19B C20B 1.397(4)
C19B C24B 1.408(5)
C20B C21B 1.405(5)
C20B H20B 0.9300
C21B C22B 1.396(5)
C21B H21B 0.9300
C22B C23B 1.387(5)
C24B C23B 1.378(5)
C24B H24B 0.9300
C23B H23B 0.9300
C25B H25D 0.9600
C25B H25E 0.9600
C25B H25F 0.9600
C27B H27D 0.9600
C27B H27E 0.9600
C27B H27F 0.9600

loop_
_geom_hbond_atom_site_label_D
_geom_hbond_atom_site_label_H
_geom_hbond_atom_site_label_A
_geom_hbond_site_symmetry_A
_geom_hbond_distance_DH
_geom_hbond_distance_HA
_geom_hbond_distance_DA
_geom_hbond_angle_DHA
_geom_hbond_publ_flag
C17B H17C O1B . 0.97 2.36 2.825(4) 109 ?
C17A H17A O1A . 0.97 2.38 2.841(4) 109 ?
C15B H15B O2B . 0.98 2.39 2.857(4) 109 ?
C15A H15A O2A . 0.98 2.37 2.858(4) 110 ?
C25A H25A Cg1 3_766 0.96 2.81 3.606(5) 141 y
C25B H25F Cg2 3_765 0.96 2.68 3.495(5) 143 y

loop_
_geom_torsion_atom_site_label_1
_geom_torsion_atom_site_label_2
_geom_torsion_atom_site_label_3
_geom_torsion_atom_site_label_4
_geom_torsion
C8A N1A C1A C2A 176.7(4)
C17A N1A C1A C2A 4.1(6)
C8A N1A C1A C6A -0.6(4)
C17A N1A C1A C6A -173.2(3)
N1A C1A C2A C3A -177.2(4)
C6A C1A C2A C3A -0.3(5)
C1A C2A C3A C4A -0.5(6)
C2A C3A C4A C5A 1.1(7)
C3A C4A C5A C6A -0.8(6)
C4A C5A C6A C1A 0.1(5)
C4A C5A C6A C7A 176.9(4)
N1A C1A C6A C5A 178.0(3)
C2A C1A C6A C5A 0.5(5)
N1A C1A C6A C7A 0.5(4)
C2A C1A C6A C7A -177.1(3)
C5A C6A C7A C8A -177.3(4)
C1A C6A C7A C8A -0.3(4)
C5A C6A C7A C18A 1.8(6)
C1A C6A C7A C18A 178.8(3)
C6A C7A C8A N1A -0.1(4)
C18A C7A C8A N1A -179.1(3)
C6A C7A C8A C9A 174.3(4)
C18A C7A C8A C9A -4.7(7)
C1A N1A C8A C7A 0.4(4)
C17A N1A C8A C7A 174.5(3)
C1A N1A C8A C9A -175.8(3)
C17A N1A C8A C9A -1.6(4)
C10A N2A C9A C8A -46.8(4)
C14A N2A C9A C8A 84.2(3)
C10A N2A C9A C16A -160.7(3)
C14A N2A C9A C16A -29.7(3)
C7A C8A C9A N2A 75.8(5)
N1A C8A C9A N2A -109.7(3)
C7A C8A C9A C16A -170.2(4)
N1A C8A C9A C16A 4.2(3)
C14A N2A C10A C11A 55.9(4)
C9A N2A C10A C11A -176.8(3)
N2A C10A C11A C12A -54.1(4)
C10A C11A C12A C13A 55.8(4)
C11A C12A C13A C14A -56.6(4)
C10A N2A C14A C13A -57.1(3)
C9A N2A C14A C13A 171.2(2)
C10A N2A C14A C15A 179.4(2)
C9A N2A C14A C15A 47.6(3)
C12A C13A C14A N2A 55.6(4)
C12A C13A C14A C15A 168.5(3)
N2A C14A C15A C19A -172.6(3)
C13A C14A C15A C19A 69.0(4)
N2A C14A C15A C16A -44.9(3)
C13A C14A C15A C16A -163.3(3)
C19A C15A C16A C26A -83.2(3)
C14A C15A C16A C26A 145.8(3)
C19A C15A C16A C17A 43.4(4)
C14A C15A C16A C17A -87.6(3)
C19A C15A C16A C9A 158.4(2)
C14A C15A C16A C9A 27.5(3)
N2A C9A C16A C26A -120.8(3)
C8A C9A C16A C26A 115.1(3)
N2A C9A C16A C17A 118.9(3)
C8A C9A C16A C17A -5.2(3)
N2A C9A C16A C15A 0.1(3)
C8A C9A C16A C15A -124.0(2)
C1A N1A C17A C16A 170.5(3)
C8A N1A C17A C16A -1.8(4)
C26A C16A C17A N1A -115.1(3)
C15A C16A C17A N1A 117.2(3)
C9A C16A C17A N1A 4.3(3)
C14A C15A C19A C24A 6.4(5)
C16A C15A C19A C24A -115.3(3)
C14A C15A C19A C20A -171.4(3)
C16A C15A C19A C20A 66.9(4)
C24A C19A C20A C21A 0.0(5)
C15A C19A C20A C21A 178.0(3)
C19A C20A C21A C22A 0.0(5)
C20A C21A C22A C23A -0.4(5)
C20A C21A C22A O3A 179.1(3)
C25A O3A C22A C21A 174.3(3)
C25A O3A C22A C23A -6.3(5)
C21A C22A C23A C24A 0.6(5)
O3A C22A C23A C24A -178.8(3)
C20A C19A C24A C23A 0.2(5)
C15A C19A C24A C23A -177.6(3)
C22A C23A C24A C19A -0.5(5)
C27A O2A C26A O1A -0.6(5)
C27A O2A C26A C16A -179.3(3)
C17A C16A C26A O1A 9.1(5)
C15A C16A C26A O1A 136.4(4)
C9A C16A C26A O1A -108.8(4)
C17A C16A C26A O2A -172.2(3)
C15A C16A C26A O2A -44.9(4)
C9A C16A C26A O2A 69.9(3)
C8B N1B C1B C2B 177.2(4)
C17B N1B C1B C2B 8.2(7)
C8B N1B C1B C6B -0.6(4)
C17B N1B C1B C6B -169.6(3)
N1B C1B C2B C3B -176.5(4)
C6B C1B C2B C3B 1.0(6)
C1B C2B C3B C4B -0.8(7)
C2B C3B C4B C5B 0.5(7)
C3B C4B C5B C6B -0.3(7)
C4B C5B C6B C1B 0.5(6)
C4B C5B C6B C7B 176.8(4)
N1B C1B C6B C5B 177.2(3)
C2B C1B C6B C5B -0.8(6)
N1B C1B C6B C7B 0.0(4)
C2B C1B C6B C7B -178.0(3)
C5B C6B C7B C8B -176.0(4)
C1B C6B C7B C8B 0.6(4)
C5B C6B C7B C18B 4.0(6)
C1B C6B C7B C18B -179.4(3)
C6B C7B C8B N1B -0.9(4)
C18B C7B C8B N1B 179.0(3)
C6B C7B C8B C9B 172.5(4)
C18B C7B C8B C9B -7.5(7)
C1B N1B C8B C7B 1.0(4)
C17B N1B C8B C7B 172.2(3)
C1B N1B C8B C9B -174.5(3)
C17B N1B C8B C9B -3.2(4)
C10B N2B C9B C8B -44.1(4)
C14B N2B C9B C8B 86.6(3)
C10B N2B C9B C16B -157.9(3)
C14B N2B C9B C16B -27.1(3)
C7B C8B C9B N2B 79.4(5)
N1B C8B C9B N2B -107.2(3)
C7B C8B C9B C16B -166.7(4)
N1B C8B C9B C16B 6.7(3)
C14B N2B C10B C11B 57.3(4)
C9B N2B C10B C11B -175.3(3)
N2B C10B C11B C12B -53.9(4)
C10B C11B C12B C13B 54.7(4)
C11B C12B C13B C14B -55.9(4)
C10B N2B C14B C13B -58.8(3)
C9B N2B C14B C13B 169.4(2)
C10B N2B C14B C15B 178.0(3)
C9B N2B C14B C15B 46.2(3)
C12B C13B C14B N2B 56.5(4)
C12B C13B C14B C15B 170.0(3)
N2B C14B C15B C19B -172.0(3)
C13B C14B C15B C19B 69.7(4)
N2B C14B C15B C16B -44.9(3)
C13B C14B C15B C16B -163.2(3)
C19B C15B C16B C26B -82.8(3)
C14B C15B C16B C26B 147.6(3)
C19B C15B C16B C17B 43.7(3)
C14B C15B C16B C17B -86.0(3)
C19B C15B C16B C9B 158.3(3)
C14B C15B C16B C9B 28.6(3)
N2B C9B C16B C26B -123.1(3)
C8B C9B C16B C26B 112.7(3)
N2B C9B C16B C17B 116.5(3)
C8B C9B C16B C17B -7.7(3)
N2B C9B C16B C15B -2.1(3)
C8B C9B C16B C15B -126.3(2)
C8B N1B C17B C16B -2.0(4)
C1B N1B C17B C16B 166.4(3)
C26B C16B C17B N1B -113.7(3)
C15B C16B C17B N1B 118.7(3)
C9B C16B C17B N1B 6.1(3)
C14B C15B C19B C20B -165.9(3)
C16B C15B C19B C20B 73.5(4)
C14B C15B C19B C24B 12.3(5)
C16B C15B C19B C24B -108.4(3)
C24B C19B C20B C21B 0.5(5)
C15B C19B C20B C21B 178.8(3)
C19B C20B C21B C22B -0.4(5)
C25B O3B C22B C23B -177.9(3)
C25B O3B C22B C21B 2.2(5)
C20B C21B C22B C23B 0.1(5)
C20B C21B C22B O3B -179.9(3)
C20B C19B C24B C23B -0.4(5)
C15B C19B C24B C23B -178.7(3)
C19B C24B C23B C22B 0.2(5)
O3B C22B C23B C24B 180.0(3)
C21B C22B C23B C24B 0.0(5)
C27B O2B C26B O1B -0.4(5)
C27B O2B C26B C16B -179.6(3)
C17B C16B C26B O1B 7.0(5)
C15B C16B C26B O1B 134.2(4)
C9B C16B C26B O1B -110.7(4)
C17B C16B C26B O2B -173.8(3)
C15B C16B C26B O2B -46.6(4)
C9B C16B C26B O2B 68.5(3)
